data_7720133
loop_
_publ_author_name
'Tori&#x107;, Filip'
'Andro&#x161; Dubraja, Lidija'
'Herak, Mirta'
'Novosel, Nikolina'
'Petreska, Irina'
'Mol&#x10d;anov, Kre&#x161;imir'
'&#x17d;ili&#x107;, Dijana'

_publ_section_title
;
 Magneto-structural correlations in cobalt(II)-phenanthroline compounds
 with chloranilic acid.
;
_journal_issue 9
_journal_name_full 'Dalton transactions (Cambridge, England : 2003)'
_journal_page_first 3840
_journal_page_last 3852
_journal_paper_doi 10.1039/d5dt02533h
_journal_volume 55
_journal_year 2026
_chemical_formula_moiety 'C30 H14 Cl2 Co N4 O4, C2 H6 O2'
_chemical_formula_sum 'C32 H20 Cl2 Co N4 O6'
_chemical_formula_weight 686.35
_space_group_IT_number 15
_space_group_name_Hall '-C 2yc'
_space_group_name_H-M_alt 'C 1 2/c 1'
_symmetry_cell_setting monoclinic
_symmetry_space_group_name_Hall '-C 2yc'
_symmetry_space_group_name_H-M 'C 1 2/c 1'
_atom_sites_solution_hydrogens mixed
_audit_creation_date 2025-06-30T11:14:31-00:00
_audit_creation_method 'WinGX routine CIF_UPDATE'
_audit_update_record
;
2025-10-07 deposited with the CCDC.	2026-01-28 downloaded from the CCDC.
;
_cell_angle_alpha 90
_cell_angle_beta 111.865(2)
_cell_angle_gamma 90
_cell_formula_units_Z 4
_cell_length_a 12.3226(3)
_cell_length_b 15.5674(3)
_cell_length_c 16.4143(3)
_cell_measurement_reflns_used 7831
_cell_measurement_temperature 293(2)
_cell_measurement_theta_max 78.849
_cell_measurement_theta_min 4.761
_cell_volume 2922.26(11)
_computing_cell_refinement 'CrysAlisPro 1.171.43.136a (Rigaku OD, 2024)'
_computing_data_collection 'CrysAlisPro system (CCD 43.136a 64-bit (release 23-08-2024))'
_computing_data_reduction 'CrysAlisPro 1.171.43.136a (Rigaku OD, 2024)'
_computing_structure_refinement 'SHELXL-2017/1 (Sheldrick, 2017)'
_diffrn_ambient_temperature 293(2)
_diffrn_detector_area_resol_mean 10
_diffrn_measured_fraction_theta_full 0.997
_diffrn_measured_fraction_theta_max 0.981
_diffrn_measurement_device_type 'XtaLAB Synergy, Dualflex, HyPix'
_diffrn_measurement_method '\w scans'
_diffrn_radiation_monochromator mirror
_diffrn_radiation_type CuK\a
_diffrn_radiation_wavelength 1.54184
_diffrn_reflns_av_R_equivalents 0.0262
_diffrn_reflns_av_unetI/netI 0.0317
_diffrn_reflns_Laue_measured_fraction_full 0.997
_diffrn_reflns_Laue_measured_fraction_max 0.981
_diffrn_reflns_limit_h_max 15
_diffrn_reflns_limit_h_min -15
_diffrn_reflns_limit_k_max 19
_diffrn_reflns_limit_k_min -19
_diffrn_reflns_limit_l_max 20
_diffrn_reflns_limit_l_min -17
_diffrn_reflns_number 12600
_diffrn_reflns_point_group_measured_fraction_full 0.997
_diffrn_reflns_point_group_measured_fraction_max 0.981
_diffrn_reflns_theta_full 67.684
_diffrn_reflns_theta_max 79.58
_diffrn_reflns_theta_min 4.798
_diffrn_source 'micro-focus sealed X-ray tube'
_exptl_absorpt_coefficient_mu 6.746
_exptl_absorpt_correction_T_max 1
_exptl_absorpt_correction_T_min 0.603
_exptl_absorpt_correction_type gaussian
_exptl_absorpt_process_details
;
        CrysAlisPro 1.171.43.136a (Rigaku Oxford Diffraction, 2024)
Numerical absorption correction based on gaussian integration over
        a multifaceted crystal model
        Empirical absorption correction using spherical harmonics,
        implemented in SCALE3 ABSPACK scaling algorithm.
;
_exptl_crystal_colour red
_exptl_crystal_density_diffrn 1.560
_exptl_crystal_description prism
_exptl_crystal_F_000 2451
_exptl_crystal_size_max 0.292
_exptl_crystal_size_mid 0.07
_exptl_crystal_size_min 0.049
_refine_diff_density_max 0.454
_refine_diff_density_min -0.471
_refine_diff_density_rms 0.066
_refine_ls_extinction_method none
_refine_ls_goodness_of_fit_ref 1.056
_refine_ls_hydrogen_treatment constr
_refine_ls_matrix_type full
_refine_ls_number_parameters 187
_refine_ls_number_reflns 3121
_refine_ls_number_restraints 0
_refine_ls_restrained_S_all 1.056
_refine_ls_R_factor_all 0.0511
_refine_ls_R_factor_gt 0.0487
_refine_ls_shift/su_max 0
_refine_ls_shift/su_mean 0
_refine_ls_structure_factor_coef Fsqd
_refine_ls_weighting_details 'w=1/[\s^2^(Fo^2^)+(0.1244P)^2^+0.3153P] where P=(Fo^2^+2Fc^2^)/3'
_refine_ls_weighting_scheme calc
_refine_ls_wR_factor_ref 0.1588
_reflns_number_gt 2856
_reflns_number_total 3121
_reflns_threshold_expression 'I > 2\s(I)'
_cod_data_source_file d5dt02533h2.cif
_cod_data_source_block co_phenca_etgly_rt_auto
_cod_depositor_comments 'Adding full bibliography for 7720129--7720134.cif.'
_cod_original_sg_symbol_H-M 'C 2/c'
_cod_database_code 7720133

loop_
_space_group_symop_id
_space_group_symop_operation_xyz
1 x,y,z
2 -x,y,1/2-z
3 -x,-y,-z
4 x,-y,1/2+z
5 1/2+x,1/2+y,z
6 1/2-x,1/2+y,1/2-z
7 1/2-x,1/2-y,-z
8 1/2+x,1/2-y,1/2+z

loop_
_atom_site_label
_atom_site_fract_x
_atom_site_fract_y
_atom_site_fract_z
_atom_site_U_iso_or_equiv
_atom_site_adp_type
_atom_site_calc_flag
_atom_site_occupancy
_atom_site_disorder_assembly
_atom_site_disorder_group
_atom_site_type_symbol
Co1 0.5 0.32784(3) 0.75 0.0542(2) Uani d 1 . . Co
Cl1 0.76894(6) 0.58167(5) 0.87281(5) 0.0781(2) Uani d 1 . . Cl
O1 0.60820(15) 0.43166(11) 0.80759(11) 0.0618(4) Uani d 1 . . O
O2 0.6164(2) 0.73190(13) 0.79278(15) 0.0831(6) Uani d 1 . . O
N1 0.38620(19) 0.23465(13) 0.66502(13) 0.0603(5) Uani d 1 . . N
N2 0.5655(2) 0.32069(13) 0.64803(14) 0.0601(5) Uani d 1 . . N
C1 0.56396(19) 0.50465(14) 0.78191(13) 0.0533(5) Uani d 1 . . C
C2 0.6218(2) 0.58183(16) 0.80547(16) 0.0599(5) Uani d 1 . . C
C3 0.5666(3) 0.66215(15) 0.77670(17) 0.0625(6) Uani d 1 . . C
C4 0.2963(3) 0.1942(2) 0.6728(2) 0.0756(7) Uani d 1 . . C
H4 0.277087 0.206114 0.72198 0.091 Uiso calc 1 . . H
C5 0.2279(3) 0.1340(2) 0.6108(3) 0.0882(9) Uani d 1 . . C
C6 0.2539(3) 0.1175(2) 0.5381(2) 0.0852(8) Uani d 1 . . C
H6 0.208457 0.078182 0.495652 0.102 Uiso calc 1 . . H
C7 0.3483(3) 0.15944(18) 0.5269(2) 0.0724(7) Uani d 1 . . C
C8 0.4119(2) 0.21810(16) 0.59256(15) 0.0604(5) Uani d 1 . . C
C9 0.5069(2) 0.26447(15) 0.58325(15) 0.0583(5) Uani d 1 . . C
C10 0.5347(2) 0.25207(19) 0.50868(16) 0.0674(6) Uani d 1 . . C
C11 0.6263(3) 0.3017(2) 0.5021(2) 0.0784(7) Uani d 1 . . C
H11 0.647809 0.295493 0.453189 0.094 Uiso calc 1 . . H
C12 0.6841(3) 0.3589(2) 0.5668(2) 0.0799(8) Uani d 1 . . C
H12 0.744369 0.393326 0.562297 0.096 Uiso calc 1 . . H
C13 0.6523(2) 0.3655(2) 0.63956(19) 0.0719(7) Uani d 1 . . C
H13 0.694293 0.403432 0.684857 0.086 Uiso calc 1 . . H
C14 0.3811(4) 0.1477(2) 0.4524(2) 0.0867(9) Uani d 1 . . C
H14 0.339438 0.108327 0.408497 0.104 Uiso calc 1 . . H
C15 0.4704(3) 0.1918(2) 0.4441(2) 0.0845(8) Uani d 1 . . C
H15 0.490327 0.182548 0.394833 0.101 Uiso calc 1 . . H
O3 0.601254 0.904564 0.763354 0.188 Uani d 0.5 A -1 O
H3 0.583265 0.859163 0.734964 0.283 Uiso d 0.5 B -1 H
O4 0.566827 0.991221 0.876462 0.512 Uani d 0.5 A -1 O
H4A 0.624343 0.966955 0.872012 0.767 Uiso d 0.5 C -1 H
C16 0.509768 0.964413 0.729239 0.183 Uani d 0.5 A -1 C
H16A 0.436214 0.932906 0.701916 0.22 Uiso d 0.5 D -1 H
H16B 0.522937 0.997607 0.683028 0.22 Uiso d 0.5 E -1 H
C17 0.496477 1.025421 0.794867 0.248 Uani d 0.5 A -1 C
H17A 0.52313 1.083027 0.786986 0.298 Uiso d 0.5 F -1 H
H17B 0.414683 1.02877 0.789514 0.298 Uiso d 0.5 G -1 H

loop_
_atom_site_aniso_label
_atom_site_aniso_U_11
_atom_site_aniso_U_22
_atom_site_aniso_U_33
_atom_site_aniso_U_12
_atom_site_aniso_U_13
_atom_site_aniso_U_23
Co1 0.0607(3) 0.0523(3) 0.0486(3) 0 0.0194(2) 0
Cl1 0.0634(4) 0.0775(5) 0.0843(5) -0.0090(3) 0.0169(3) -0.0121(3)
O1 0.0617(9) 0.0548(8) 0.0592(8) 0.0023(7) 0.0113(7) -0.0017(7)
O2 0.0997(15) 0.0579(11) 0.0880(14) -0.0148(10) 0.0306(12) -0.0049(9)
N1 0.0649(11) 0.0579(10) 0.0585(10) -0.0044(8) 0.0235(8) -0.0010(8)
N2 0.0634(11) 0.0657(11) 0.0522(10) -0.0025(8) 0.0229(8) 0.0009(8)
C1 0.0586(11) 0.0548(11) 0.0469(10) -0.0017(8) 0.0200(9) -0.0028(8)
C2 0.0629(12) 0.0605(13) 0.0558(11) -0.0027(9) 0.0215(10) -0.0043(9)
C3 0.0782(17) 0.0573(13) 0.0570(13) -0.0073(10) 0.0310(12) -0.0048(9)
C4 0.0779(17) 0.0717(16) 0.0810(17) -0.0114(13) 0.0338(14) -0.0001(14)
C5 0.0838(19) 0.080(2) 0.097(2) -0.0216(16) 0.0286(16) -0.0069(17)
C6 0.0903(19) 0.0713(17) 0.0846(18) -0.0150(15) 0.0216(15) -0.0126(14)
C7 0.0830(18) 0.0609(13) 0.0647(15) -0.0029(11) 0.0176(13) -0.0064(11)
C8 0.0674(12) 0.0557(12) 0.0542(11) 0.0007(10) 0.0183(9) -0.0027(9)
C9 0.0651(12) 0.0576(12) 0.0500(10) 0.0085(9) 0.0188(9) 0.0040(9)
C10 0.0749(15) 0.0732(15) 0.0535(12) 0.0126(12) 0.0234(11) 0.0049(10)
C11 0.0801(17) 0.100(2) 0.0622(14) 0.0155(16) 0.0347(13) 0.0154(15)
C12 0.0743(16) 0.096(2) 0.0769(17) -0.0042(15) 0.0363(14) 0.0100(16)
C13 0.0664(14) 0.0840(18) 0.0676(14) -0.0085(13) 0.0275(11) 0.0000(13)
C14 0.112(3) 0.0793(18) 0.0630(16) -0.0030(18) 0.0254(16) -0.0179(14)
C15 0.103(2) 0.092(2) 0.0600(15) 0.0072(18) 0.0323(15) -0.0079(14)
O3 0.161 0.112 0.244 0.036 0.02 -0.026
O4 0.529 0.512 0.36 -0.064 0.01 0.007
C16 0.147 0.22 0.159 0.078 0.029 -0.03
C17 0.244 0.206 0.279 -0.047 0.079 -0.108

loop_
_atom_type_symbol
_atom_type_description
_atom_type_scat_dispersion_real
_atom_type_scat_dispersion_imag
_atom_type_scat_source
C C 0.0181 0.0091 'International Tables Vol C Tables 4.2.6.8 and 6.1.1.4'
H H 0 0 'International Tables Vol C Tables 4.2.6.8 and 6.1.1.4'
N N 0.0311 0.018 'International Tables Vol C Tables 4.2.6.8 and 6.1.1.4'
O O 0.0492 0.0322 'International Tables Vol C Tables 4.2.6.8 and 6.1.1.4'
Cl Cl 0.3639 0.7018 'International Tables Vol C Tables 4.2.6.8 and 6.1.1.4'
Co Co -2.3653 3.6143 'International Tables Vol C Tables 4.2.6.8 and 6.1.1.4'

loop_
_geom_angle_atom_site_label_1
_geom_angle_atom_site_label_2
_geom_angle_atom_site_label_3
_geom_angle
_geom_angle_site_symmetry_1
_geom_angle_site_symmetry_3
_geom_angle_publ_flag
O1 Co1 O1 78.32(9) 2_656 . ?
O1 Co1 N2 92.87(8) 2_656 . ?
O1 Co1 N2 91.81(8) . . ?
O1 Co1 N2 91.81(8) 2_656 2_656 ?
O1 Co1 N2 92.87(8) . 2_656 ?
N2 Co1 N2 173.97(11) . 2_656 ?
O1 Co1 N1 167.58(7) 2_656 2_656 ?
O1 Co1 N1 94.42(8) . 2_656 ?
N2 Co1 N1 97.46(8) . 2_656 ?
N2 Co1 N1 78.38(8) 2_656 2_656 ?
O1 Co1 N1 94.42(8) 2_656 . ?
O1 Co1 N1 167.57(7) . . ?
N2 Co1 N1 78.38(8) . . ?
N2 Co1 N1 97.46(8) 2_656 . ?
N1 Co1 N1 94.41(12) 2_656 . ?
C1 O1 Co1 115.00(14) . . ?
C4 N1 C8 118.0(2) . . ?
C4 N1 Co1 129.12(19) . . ?
C8 N1 Co1 112.86(16) . . ?
C13 N2 C9 118.1(2) . . ?
C13 N2 Co1 127.99(19) . . ?
C9 N2 Co1 113.91(16) . . ?
O1 C1 C2 125.3(2) . . ?
O1 C1 C1 115.73(13) . 2_656 ?
C2 C1 C1 118.99(14) . 2_656 ?
C1 C2 C3 122.8(2) . . ?
C1 C2 Cl1 119.08(19) . . ?
C3 C2 Cl1 118.10(19) . . ?
O2 C3 C2 124.7(3) . . ?
O2 C3 C3 117.53(19) . 2_656 ?
C2 C3 C3 117.72(15) . 2_656 ?
N1 C4 C5 123.0(3) . . ?
N1 C4 H4 118.5 . . ?
C5 C4 H4 118.5 . . ?
C6 C5 C4 118.8(3) . . ?
C5 C6 C7 120.1(3) . . ?
C5 C6 H6 120 . . ?
C7 C6 H6 120 . . ?
C6 C7 C8 117.0(3) . . ?
C6 C7 C14 124.2(3) . . ?
C8 C7 C14 118.8(3) . . ?
N1 C8 C7 123.1(2) . . ?
N1 C8 C9 117.6(2) . . ?
C7 C8 C9 119.3(2) . . ?
N2 C9 C10 122.7(2) . . ?
N2 C9 C8 117.3(2) . . ?
C10 C9 C8 120.0(2) . . ?
C9 C10 C11 117.1(3) . . ?
C9 C10 C15 119.6(3) . . ?
C11 C10 C15 123.3(3) . . ?
C12 C11 C10 120.1(3) . . ?
C12 C11 H11 120 . . ?
C10 C11 H11 120 . . ?
C11 C12 C13 118.8(3) . . ?
C11 C12 H12 120.6 . . ?
C13 C12 H12 120.6 . . ?
N2 C13 C12 123.2(3) . . ?
N2 C13 H13 118.4 . . ?
C12 C13 H13 118.4 . . ?
C15 C14 C7 121.4(3) . . ?
C15 C14 H14 119.3 . . ?
C7 C14 H14 119.3 . . ?
C14 C15 C10 120.9(3) . . ?
C14 C15 H15 119.6 . . ?
C10 C15 H15 119.6 . . ?
C16 O3 H3 109.470(2) . . ?
C17 O4 H4A 109.473(2) . . ?
O3 C16 C17 114.930(2) . . ?
O3 C16 H16A 108.536(3) . . ?
C17 C16 H16A 108.535(2) . . ?
O3 C16 H16B 108.5360(10) . . ?
C17 C16 H16B 108.536(3) . . ?
H16A C16 H16B 107.531(2) . . ?
O4 C17 C16 104.675(2) . . ?
O4 C17 H17A 110.8140(10) . . ?
C16 C17 H17A 110.8130(10) . . ?
O4 C17 H17B 110.818(3) . . ?
C16 C17 H17B 110.8150(10) . . ?
H17A C17 H17B 108.8770(10) . . ?

loop_
_geom_bond_atom_site_label_1
_geom_bond_atom_site_label_2
_geom_bond_site_symmetry_2
_geom_bond_distance
_geom_bond_publ_flag
Co1 O1 2_656 2.0844(18) ?
Co1 O1 . 2.0844(18) ?
Co1 N2 . 2.115(2) ?
Co1 N2 2_656 2.115(2) ?
Co1 N1 2_656 2.135(2) ?
Co1 N1 . 2.135(2) ?
Cl1 C2 . 1.737(3) ?
O1 C1 . 1.263(3) ?
O2 C3 . 1.226(3) ?
N1 C4 . 1.322(4) ?
N1 C8 . 1.365(3) ?
N2 C13 . 1.326(3) ?
N2 C9 . 1.359(3) ?
C1 C2 . 1.377(3) ?
C1 C1 2_656 1.534(4) ?
C2 C3 . 1.418(4) ?
C3 C3 2_656 1.546(6) ?
C4 C5 . 1.409(5) ?
C4 H4 . 0.94 ?
C5 C6 . 1.371(5) ?
C6 C7 . 1.404(5) ?
C6 H6 . 0.94 ?
C7 C8 . 1.407(4) ?
C7 C14 . 1.436(5) ?
C8 C9 . 1.432(4) ?
C9 C10 . 1.402(3) ?
C10 C11 . 1.404(4) ?
C10 C15 . 1.416(5) ?
C11 C12 . 1.366(5) ?
C11 H11 . 0.94 ?
C12 C13 . 1.393(4) ?
C12 H12 . 0.94 ?
C13 H13 . 0.94 ?
C14 C15 . 1.346(6) ?
C14 H14 . 0.94 ?
C15 H15 . 0.94 ?
O3 C16 . 1.40796(3) ?
O3 H3 . 0.829987(16) ?
O4 C17 . 1.40141(4) ?
O4 H4A . 0.830013(16) ?
C16 C17 . 1.49020(2) ?
C16 H16A . 0.98002(2) ?
C16 H16B . 0.97999(2) ?
C17 H17A . 0.98002(3) ?
C17 H17B . 0.97998(2) ?

loop_
_geom_torsion_atom_site_label_1
_geom_torsion_atom_site_label_2
_geom_torsion_atom_site_label_3
_geom_torsion_atom_site_label_4
_geom_torsion
_geom_torsion_site_symmetry_1
_geom_torsion_site_symmetry_2
_geom_torsion_site_symmetry_3
_geom_torsion_site_symmetry_4
_geom_torsion_publ_flag
Co1 O1 C1 C2 -174.67(18) . . . . ?
Co1 O1 C1 C1 4.1(3) . . . 2_656 ?
O1 C1 C2 C3 -178.0(2) . . . . ?
C1 C1 C2 C3 3.2(4) 2_656 . . . ?
O1 C1 C2 Cl1 2.4(3) . . . . ?
C1 C1 C2 Cl1 -176.41(19) 2_656 . . . ?
C1 C2 C3 O2 -176.3(2) . . . . ?
Cl1 C2 C3 O2 3.3(4) . . . . ?
C1 C2 C3 C3 5.4(4) . . . 2_656 ?
Cl1 C2 C3 C3 -175.0(2) . . . 2_656 ?
C8 N1 C4 C5 1.2(5) . . . . ?
Co1 N1 C4 C5 179.6(3) . . . . ?
N1 C4 C5 C6 -1.3(6) . . . . ?
C4 C5 C6 C7 0.9(6) . . . . ?
C5 C6 C7 C8 -0.5(5) . . . . ?
C5 C6 C7 C14 -178.9(3) . . . . ?
C4 N1 C8 C7 -0.9(4) . . . . ?
Co1 N1 C8 C7 -179.5(2) . . . . ?
C4 N1 C8 C9 177.9(2) . . . . ?
Co1 N1 C8 C9 -0.8(3) . . . . ?
C6 C7 C8 N1 0.5(4) . . . . ?
C14 C7 C8 N1 178.9(3) . . . . ?
C6 C7 C8 C9 -178.2(3) . . . . ?
C14 C7 C8 C9 0.2(4) . . . . ?
C13 N2 C9 C10 0.1(4) . . . . ?
Co1 N2 C9 C10 178.23(19) . . . . ?
C13 N2 C9 C8 -178.7(2) . . . . ?
Co1 N2 C9 C8 -0.5(3) . . . . ?
N1 C8 C9 N2 0.9(3) . . . . ?
C7 C8 C9 N2 179.7(2) . . . . ?
N1 C8 C9 C10 -177.9(2) . . . . ?
C7 C8 C9 C10 0.9(4) . . . . ?
N2 C9 C10 C11 -0.9(4) . . . . ?
C8 C9 C10 C11 177.9(2) . . . . ?
N2 C9 C10 C15 179.5(3) . . . . ?
C8 C9 C10 C15 -1.8(4) . . . . ?
C9 C10 C11 C12 0.1(4) . . . . ?
C15 C10 C11 C12 179.7(3) . . . . ?
C10 C11 C12 C13 1.4(5) . . . . ?
C9 N2 C13 C12 1.5(4) . . . . ?
Co1 N2 C13 C12 -176.3(2) . . . . ?
C11 C12 C13 N2 -2.3(5) . . . . ?
C6 C7 C14 C15 177.9(3) . . . . ?
C8 C7 C14 C15 -0.4(5) . . . . ?
C7 C14 C15 C10 -0.4(6) . . . . ?
C9 C10 C15 C14 1.5(5) . . . . ?
C11 C10 C15 C14 -178.1(3) . . . . ?
O3 C16 C17 O4 -12.3390(10) . . . . ?
